data_7123105
loop_
_publ_author_name
'Shi, Xiaodong'
'Lai, Qi'
'Liu, Qing'
'Zhao, Kai'
'Shan, Chuan'
'Wojtas, Lukasz'
'Zheng, Qing-Chuan'
'Song, Zhiguang'

_publ_section_title
;
 Rational design and synthesis of yellow-light emitting triazole
 fluorophores with AIE and mechanochromic properties
;
_journal_name_full 'Chemical Communications'
_journal_paper_doi 10.1039/C9CC00262F
_journal_year 2019
_chemical_formula_moiety 'C33 H23 Br N4 O'
_chemical_formula_sum 'C33 H23 Br N4 O'
_chemical_formula_weight 571.46
_space_group_crystal_system monoclinic
_space_group_IT_number 14
_space_group_name_Hall '-P 2ybc'
_space_group_name_H-M_alt 'P 1 21/c 1'
_symmetry_space_group_name_Hall '-P 2ybc'
_symmetry_space_group_name_H-M 'P 1 21/c 1'
_atom_sites_solution_hydrogens geom
_audit_creation_date 2018-11-07
_audit_creation_method
;
Olex2 1.2
(compiled 2018.05.29 svn.r3508 for OlexSys, GUI svn.r5506)
;
_audit_update_record
;
2019-01-02 deposited with the CCDC.    2019-03-07 downloaded from the CCDC.
;
_cell_angle_alpha 90
_cell_angle_beta 95.2860(10)
_cell_angle_gamma 90
_cell_formula_units_Z 4
_cell_length_a 14.7956(4)
_cell_length_b 9.9124(3)
_cell_length_c 17.6965(4)
_cell_measurement_reflns_used 9995
_cell_measurement_temperature 100(2)
_cell_measurement_theta_max 79.20
_cell_measurement_theta_min 3.00
_cell_volume 2584.33(12)
_computing_cell_refinement 'SAINT V8.38A (?, 2016)'
_computing_data_reduction 'SAINT V8.38A (?, 2016)'
_computing_molecular_graphics 'Olex2 (Dolomanov et al., 2009)'
_computing_publication_material 'Olex2 (Dolomanov et al., 2009)'
_computing_structure_refinement 'XL (Sheldrick, 2008)'
_diffrn_ambient_temperature 100.0
_diffrn_measured_fraction_theta_full 0.999
_diffrn_measured_fraction_theta_max 0.976
_diffrn_measurement_device_type 'Bruker D8 Venture PHOTON II CPAD'
_diffrn_measurement_method 'omega scans'
_diffrn_radiation_monochromator mirrors
_diffrn_radiation_type CuK\a
_diffrn_radiation_wavelength 1.54178
_diffrn_reflns_av_R_equivalents 0.0316
_diffrn_reflns_av_unetI/netI 0.0187
_diffrn_reflns_Laue_measured_fraction_full 0.999
_diffrn_reflns_Laue_measured_fraction_max 0.976
_diffrn_reflns_limit_h_max 18
_diffrn_reflns_limit_h_min -18
_diffrn_reflns_limit_k_max 12
_diffrn_reflns_limit_k_min -11
_diffrn_reflns_limit_l_max 22
_diffrn_reflns_limit_l_min -22
_diffrn_reflns_number 33190
_diffrn_reflns_point_group_measured_fraction_full 0.999
_diffrn_reflns_point_group_measured_fraction_max 0.976
_diffrn_reflns_theta_full 67.679
_diffrn_reflns_theta_max 79.943
_diffrn_reflns_theta_min 2.999
_diffrn_source 'INCOATEC Imus micro-focus source'
_diffrn_standards_number 0
_exptl_absorpt_coefficient_mu 2.442
_exptl_absorpt_correction_T_max 1.0000
_exptl_absorpt_correction_T_min 0.8482
_exptl_absorpt_correction_type multi-scan
_exptl_absorpt_process_details
;
SADABS-2016/2 (Bruker,2016/2) was used for absorption correction.
wR2(int) was 0.1037 before and 0.0473 after correction.
The Ratio of minimum to maximum transmission is 0.8482.
The \l/2 correction factor is Not present.
;
_exptl_crystal_density_diffrn 1.469
_exptl_crystal_description block
_exptl_crystal_F_000 1168
_exptl_crystal_size_max 0.187
_exptl_crystal_size_mid 0.123
_exptl_crystal_size_min 0.061
_refine_diff_density_max 0.405
_refine_diff_density_min -0.606
_refine_diff_density_rms 0.053
_refine_ls_extinction_method none
_refine_ls_goodness_of_fit_ref 1.032
_refine_ls_hydrogen_treatment constr
_refine_ls_matrix_type full
_refine_ls_number_parameters 352
_refine_ls_number_reflns 5503
_refine_ls_number_restraints 0
_refine_ls_restrained_S_all 1.032
_refine_ls_R_factor_all 0.0287
_refine_ls_R_factor_gt 0.0266
_refine_ls_shift/su_max 0.001
_refine_ls_shift/su_mean 0.000
_refine_ls_structure_factor_coef Fsqd
_refine_ls_weighting_details 'w=1/[\s^2^(Fo^2^)+(0.0286P)^2^+1.8016P] where P=(Fo^2^+2Fc^2^)/3'
_refine_ls_weighting_scheme calc
_refine_ls_wR_factor_gt 0.0644
_refine_ls_wR_factor_ref 0.0660
_reflns_Friedel_coverage 0.000
_reflns_number_gt 5169
_reflns_number_total 5503
_reflns_threshold_expression 'I > 2\s(I)'
_cod_data_source_file c9cc00262f2.cif
_cod_data_source_block ql_1020_h
_cod_database_code 7123105
_shelx_shelxl_version_number 2017/1
_shelx_space_group_comment
;
The symmetry employed for this shelxl refinement is uniquely defined
by the following loop, which should always be used as a source of
symmetry information in preference to the above space-group names.
They are only intended as comments.
;
_shelx_estimated_absorpt_t_max 0.865
_shelx_estimated_absorpt_t_min 0.658
_olex2_refinement_description
;
1. Fixed Uiso
 At 1.2 times of:
  All C(H) groups
2.a Aromatic/amide H refined with riding coordinates:
 C1(H1), C2(H2), C3(H3), C4(H4), C5(H5), C15(H15), C16(H16), C19(H19),
 C20(H20), C22(H22), C23(H23), C25(H25), C26(H26), C29(H29), C30(H30), C31(H31),
  C32(H32), C33(H33), C35(H35), C36(H36), C37(H37), C38(H38), C39(H39)
;
_olex2_submission_special_instructions 'No special instructions were received'

loop_
_space_group_symop_operation_xyz
'x, y, z'
'-x, y+1/2, -z+1/2'
'-x, -y, -z'
'x, -y-1/2, z-1/2'

loop_
_atom_site_label
_atom_site_type_symbol
_atom_site_fract_x
_atom_site_fract_y
_atom_site_fract_z
_atom_site_U_iso_or_equiv
_atom_site_adp_type
_atom_site_occupancy
_atom_site_site_symmetry_order
_atom_site_calc_flag
_atom_site_refinement_flags_posn
C1 C 0.56795(10) 0.13345(14) 0.47244(8) 0.0179(3) Uani 1 1 d .
H1 H 0.544452 0.111132 0.519035 0.021 Uiso 1 1 calc R
C2 C 0.63306(10) 0.05106(15) 0.44380(9) 0.0219(3) Uani 1 1 d .
H2 H 0.653327 -0.027850 0.470726 0.026 Uiso 1 1 calc R
C3 C 0.66849(10) 0.08363(15) 0.37614(9) 0.0215(3) Uani 1 1 d .
H3 H 0.712613 0.026905 0.356661 0.026 Uiso 1 1 calc R
C4 C 0.63914(10) 0.19958(15) 0.33699(9) 0.0192(3) Uani 1 1 d .
H4 H 0.663757 0.222792 0.291000 0.023 Uiso 1 1 calc R
C5 C 0.57393(9) 0.28131(14) 0.36511(8) 0.0169(3) Uani 1 1 d .
H5 H 0.553978 0.360318 0.338128 0.020 Uiso 1 1 calc R
C6 C 0.53730(9) 0.24851(14) 0.43280(8) 0.0141(3) Uani 1 1 d .
C7 C 0.46295(9) 0.33219(13) 0.45759(8) 0.0137(3) Uani 1 1 d .
N8 N 0.41119(8) 0.40272(12) 0.40548(7) 0.0139(2) Uani 1 1 d .
N9 N 0.35060(7) 0.46457(11) 0.44545(6) 0.0128(2) Uani 1 1 d .
N10 N 0.35787(8) 0.43909(12) 0.51915(6) 0.0141(2) Uani 1 1 d .
C11 C 0.42975(9) 0.35501(13) 0.52910(8) 0.0138(3) Uani 1 1 d .
C12 C 0.46471(9) 0.31692(14) 0.60740(8) 0.0157(3) Uani 1 1 d .
O13 O 0.54244(7) 0.27731(11) 0.62179(6) 0.0222(2) Uani 1 1 d .
C14 C 0.40297(9) 0.33295(14) 0.66900(8) 0.0152(3) Uani 1 1 d .
C15 C 0.31356(9) 0.28585(14) 0.66111(8) 0.0162(3) Uani 1 1 d .
H15 H 0.288937 0.249593 0.613944 0.019 Uiso 1 1 calc R
C16 C 0.26048(10) 0.29172(14) 0.72181(8) 0.0180(3) Uani 1 1 d .
H16 H 0.200360 0.257073 0.717257 0.022 Uiso 1 1 calc R
C17 C 0.29717(10) 0.34928(15) 0.78923(8) 0.0185(3) Uani 1 1 d .
Br18 Br 0.22467(2) 0.35784(2) 0.87252(2) 0.02631(6) Uani 1 1 d .
C19 C 0.38434(10) 0.40175(16) 0.79773(8) 0.0214(3) Uani 1 1 d .
H19 H 0.407066 0.444091 0.843771 0.026 Uiso 1 1 calc R
C20 C 0.43771(10) 0.39104(15) 0.73744(8) 0.0196(3) Uani 1 1 d .
H20 H 0.498375 0.423513 0.742823 0.024 Uiso 1 1 calc R
C21 C 0.28267(8) 0.55314(13) 0.41091(7) 0.0126(2) Uani 1 1 d .
C22 C 0.25252(9) 0.53771(14) 0.33485(7) 0.0140(3) Uani 1 1 d .
H22 H 0.277389 0.469250 0.305420 0.017 Uiso 1 1 calc R
C23 C 0.18569(9) 0.62321(14) 0.30214(8) 0.0144(3) Uani 1 1 d .
H23 H 0.164427 0.612672 0.250165 0.017 Uiso 1 1 calc R
C24 C 0.14939(9) 0.72491(13) 0.34520(7) 0.0128(2) Uani 1 1 d .
C25 C 0.18198(9) 0.73944(14) 0.42158(8) 0.0142(3) Uani 1 1 d .
H25 H 0.158134 0.808606 0.451154 0.017 Uiso 1 1 calc R
C26 C 0.24851(9) 0.65432(14) 0.45455(8) 0.0140(3) Uani 1 1 d .
H26 H 0.270523 0.664950 0.506345 0.017 Uiso 1 1 calc R
N27 N 0.08082(8) 0.81196(12) 0.31294(6) 0.0150(2) Uani 1 1 d .
C28 C 0.07848(9) 0.85164(13) 0.23582(7) 0.0127(2) Uani 1 1 d .
C29 C -0.00395(9) 0.85628(13) 0.19061(8) 0.0149(3) Uani 1 1 d .
H29 H -0.058944 0.835319 0.211827 0.018 Uiso 1 1 calc R
C30 C -0.00537(10) 0.89161(14) 0.11457(8) 0.0180(3) Uani 1 1 d .
H30 H -0.061579 0.895275 0.084013 0.022 Uiso 1 1 calc R
C31 C 0.07478(11) 0.92168(14) 0.08276(8) 0.0189(3) Uani 1 1 d .
H31 H 0.073676 0.942845 0.030328 0.023 Uiso 1 1 calc R
C32 C 0.15643(10) 0.92050(14) 0.12827(8) 0.0178(3) Uani 1 1 d .
H32 H 0.211155 0.943090 0.107078 0.021 Uiso 1 1 calc R
C33 C 0.15862(9) 0.88652(14) 0.20460(8) 0.0153(3) Uani 1 1 d .
H33 H 0.214604 0.887011 0.235546 0.018 Uiso 1 1 calc R
C34 C 0.01184(9) 0.85810(13) 0.35772(7) 0.0125(2) Uani 1 1 d .
C35 C -0.01219(9) 0.99417(14) 0.35770(8) 0.0147(3) Uani 1 1 d .
H35 H 0.016916 1.056623 0.327215 0.018 Uiso 1 1 calc R
C36 C -0.07886(9) 1.03814(14) 0.40241(8) 0.0173(3) Uani 1 1 d .
H36 H -0.095186 1.130826 0.402390 0.021 Uiso 1 1 calc R
C37 C -0.12172(9) 0.94750(15) 0.44710(8) 0.0173(3) Uani 1 1 d .
H37 H -0.166813 0.978134 0.477953 0.021 Uiso 1 1 calc R
C38 C -0.09837(9) 0.81181(15) 0.44649(8) 0.0180(3) Uani 1 1 d .
H38 H -0.127783 0.749490 0.476836 0.022 Uiso 1 1 calc R
C39 C -0.03215(9) 0.76687(14) 0.40168(8) 0.0164(3) Uani 1 1 d .
H39 H -0.016869 0.673823 0.401017 0.020 Uiso 1 1 calc R

loop_
_atom_site_aniso_label
_atom_site_aniso_U_11
_atom_site_aniso_U_22
_atom_site_aniso_U_33
_atom_site_aniso_U_23
_atom_site_aniso_U_13
_atom_site_aniso_U_12
C1 0.0164(6) 0.0162(7) 0.0210(7) 0.0013(5) 0.0019(5) 0.0022(5)
C2 0.0200(7) 0.0177(7) 0.0278(8) 0.0013(6) 0.0002(6) 0.0070(6)
C3 0.0143(6) 0.0209(7) 0.0294(8) -0.0052(6) 0.0022(6) 0.0051(5)
C4 0.0148(6) 0.0206(7) 0.0230(7) -0.0026(6) 0.0051(5) -0.0010(5)
C5 0.0153(6) 0.0148(6) 0.0207(7) 0.0012(5) 0.0018(5) 0.0010(5)
C6 0.0104(6) 0.0135(6) 0.0183(6) -0.0017(5) 0.0003(5) 0.0007(5)
C7 0.0126(6) 0.0123(6) 0.0159(6) 0.0010(5) 0.0009(5) 0.0004(5)
N8 0.0123(5) 0.0138(5) 0.0157(5) -0.0001(4) 0.0023(4) 0.0035(4)
N9 0.0124(5) 0.0143(5) 0.0117(5) 0.0012(4) 0.0015(4) 0.0034(4)
N10 0.0141(5) 0.0153(5) 0.0127(5) 0.0022(4) -0.0001(4) 0.0021(4)
C11 0.0124(6) 0.0134(6) 0.0156(6) 0.0018(5) 0.0010(5) 0.0013(5)
C12 0.0157(6) 0.0144(6) 0.0165(6) 0.0030(5) -0.0005(5) 0.0017(5)
O13 0.0151(5) 0.0305(6) 0.0206(5) 0.0047(4) -0.0006(4) 0.0063(4)
C14 0.0165(6) 0.0145(6) 0.0144(6) 0.0051(5) 0.0003(5) 0.0039(5)
C15 0.0174(6) 0.0145(6) 0.0165(6) 0.0003(5) 0.0005(5) 0.0011(5)
C16 0.0175(6) 0.0172(7) 0.0195(7) 0.0017(5) 0.0027(5) 0.0007(5)
C17 0.0214(7) 0.0196(7) 0.0150(6) 0.0037(5) 0.0043(5) 0.0062(5)
Br18 0.02628(9) 0.03583(11) 0.01788(8) -0.00161(6) 0.00770(6) 0.00454(6)
C19 0.0236(7) 0.0255(8) 0.0143(6) 0.0006(6) -0.0029(5) 0.0028(6)
C20 0.0169(6) 0.0238(7) 0.0172(7) 0.0040(6) -0.0034(5) 0.0005(5)
C21 0.0105(6) 0.0130(6) 0.0143(6) 0.0021(5) 0.0014(5) 0.0023(5)
C22 0.0156(6) 0.0127(6) 0.0138(6) -0.0020(5) 0.0024(5) 0.0030(5)
C23 0.0158(6) 0.0155(6) 0.0117(6) -0.0004(5) 0.0002(5) 0.0017(5)
C24 0.0117(6) 0.0130(6) 0.0138(6) 0.0026(5) 0.0020(5) 0.0015(5)
C25 0.0152(6) 0.0144(6) 0.0132(6) -0.0014(5) 0.0025(5) 0.0033(5)
C26 0.0142(6) 0.0166(6) 0.0112(6) 0.0008(5) 0.0011(5) 0.0013(5)
N27 0.0152(5) 0.0179(6) 0.0122(5) 0.0035(4) 0.0030(4) 0.0076(4)
C28 0.0172(6) 0.0092(6) 0.0116(6) 0.0006(5) 0.0016(5) 0.0026(5)
C29 0.0163(6) 0.0123(6) 0.0160(6) -0.0003(5) 0.0008(5) 0.0004(5)
C30 0.0228(7) 0.0152(6) 0.0151(6) -0.0004(5) -0.0035(5) 0.0038(5)
C31 0.0320(8) 0.0127(6) 0.0124(6) 0.0013(5) 0.0039(6) 0.0046(6)
C32 0.0244(7) 0.0119(6) 0.0184(7) 0.0002(5) 0.0084(5) 0.0002(5)
C33 0.0166(6) 0.0128(6) 0.0167(6) -0.0006(5) 0.0014(5) 0.0009(5)
C34 0.0116(6) 0.0147(6) 0.0110(6) 0.0004(5) -0.0002(5) 0.0030(5)
C35 0.0151(6) 0.0128(6) 0.0162(6) 0.0023(5) 0.0017(5) 0.0005(5)
C36 0.0170(6) 0.0131(6) 0.0213(7) -0.0024(5) 0.0001(5) 0.0043(5)
C37 0.0140(6) 0.0248(7) 0.0133(6) -0.0016(5) 0.0018(5) 0.0049(5)
C38 0.0153(6) 0.0214(7) 0.0173(6) 0.0062(5) 0.0029(5) 0.0014(5)
C39 0.0163(6) 0.0136(6) 0.0192(6) 0.0031(5) 0.0016(5) 0.0024(5)

loop_
_atom_type_symbol
_atom_type_description
_atom_type_scat_dispersion_real
_atom_type_scat_dispersion_imag
_atom_type_scat_source
C C 0.0181 0.0091 'International Tables Vol C Tables 4.2.6.8 and 6.1.1.4'
H H 0.0000 0.0000 'International Tables Vol C Tables 4.2.6.8 and 6.1.1.4'
Br Br -0.6763 1.2805 'International Tables Vol C Tables 4.2.6.8 and 6.1.1.4'
N N 0.0311 0.0180 'International Tables Vol C Tables 4.2.6.8 and 6.1.1.4'
O O 0.0492 0.0322 'International Tables Vol C Tables 4.2.6.8 and 6.1.1.4'

loop_
_geom_angle_atom_site_label_1
_geom_angle_atom_site_label_2
_geom_angle_atom_site_label_3
_geom_angle
C2 C1 H1 120.0
C6 C1 H1 120.0
C6 C1 C2 120.04(14)
C1 C2 H2 119.8
C3 C2 C1 120.39(14)
C3 C2 H2 119.8
C2 C3 H3 120.1
C2 C3 C4 119.75(13)
C4 C3 H3 120.1
C3 C4 H4 120.0
C5 C4 C3 119.98(14)
C5 C4 H4 120.0
C4 C5 H5 119.7
C4 C5 C6 120.61(13)
C6 C5 H5 119.7
C1 C6 C5 119.22(12)
C1 C6 C7 121.83(12)
C5 C6 C7 118.84(12)
N8 C7 C6 118.87(12)
N8 C7 C11 107.95(11)
C11 C7 C6 133.16(12)
C7 N8 N9 104.06(11)
N8 N9 C21 122.25(11)
N10 N9 N8 115.81(11)
N10 N9 C21 121.94(11)
N9 N10 C11 103.76(11)
C7 C11 C12 132.39(12)
N10 C11 C7 108.41(12)
N10 C11 C12 118.81(12)
C11 C12 C14 118.09(12)
O13 C12 C11 121.21(13)
O13 C12 C14 120.67(12)
C15 C14 C12 121.89(13)
C20 C14 C12 118.43(13)
C20 C14 C15 119.61(13)
C14 C15 H15 119.8
C16 C15 C14 120.40(13)
C16 C15 H15 119.8
C15 C16 H16 120.7
C17 C16 C15 118.55(13)
C17 C16 H16 120.7
C16 C17 Br18 118.72(11)
C19 C17 C16 122.30(13)
C19 C17 Br18 118.98(11)
C17 C19 H19 120.7
C17 C19 C20 118.50(14)
C20 C19 H19 120.7
C14 C20 H20 119.7
C19 C20 C14 120.54(14)
C19 C20 H20 119.7
C22 C21 N9 119.87(12)
C22 C21 C26 121.21(12)
C26 C21 N9 118.92(12)
C21 C22 H22 120.3
C21 C22 C23 119.38(12)
C23 C22 H22 120.3
C22 C23 H23 119.8
C22 C23 C24 120.46(12)
C24 C23 H23 119.8
C23 C24 C25 118.95(12)
C23 C24 N27 121.16(12)
C25 C24 N27 119.88(12)
C24 C25 H25 119.6
C26 C25 C24 120.84(12)
C26 C25 H25 119.6
C21 C26 H26 120.4
C25 C26 C21 119.14(12)
C25 C26 H26 120.4
C24 N27 C28 120.78(11)
C24 N27 C34 119.77(11)
C28 N27 C34 119.43(11)
C29 C28 N27 120.22(12)
C29 C28 C33 119.58(12)
C33 C28 N27 120.20(12)
C28 C29 H29 120.1
C30 C29 C28 119.86(13)
C30 C29 H29 120.1
C29 C30 H30 119.7
C29 C30 C31 120.58(13)
C31 C30 H30 119.7
C30 C31 H31 120.3
C32 C31 C30 119.47(13)
C32 C31 H31 120.3
C31 C32 H32 119.8
C31 C32 C33 120.46(13)
C33 C32 H32 119.8
C28 C33 H33 120.0
C32 C33 C28 119.99(13)
C32 C33 H33 120.0
C35 C34 N27 120.41(12)
C39 C34 N27 119.87(12)
C39 C34 C35 119.72(12)
C34 C35 H35 120.1
C36 C35 C34 119.81(13)
C36 C35 H35 120.1
C35 C36 H36 119.8
C37 C36 C35 120.44(13)
C37 C36 H36 119.8
C36 C37 H37 120.2
C36 C37 C38 119.68(12)
C38 C37 H37 120.2
C37 C38 H38 119.9
C37 C38 C39 120.26(13)
C39 C38 H38 119.9
C34 C39 H39 120.0
C38 C39 C34 120.07(13)
C38 C39 H39 120.0

loop_
_geom_bond_atom_site_label_1
_geom_bond_atom_site_label_2
_geom_bond_distance
C1 H1 0.9500
C1 C2 1.393(2)
C1 C6 1.3928(19)
C2 H2 0.9500
C2 C3 1.389(2)
C3 H3 0.9500
C3 C4 1.391(2)
C4 H4 0.9500
C4 C5 1.387(2)
C5 H5 0.9500
C5 C6 1.3978(19)
C6 C7 1.4763(18)
C7 N8 1.3400(18)
C7 C11 1.4172(19)
N8 N9 1.3403(15)
N9 N10 1.3231(15)
N9 C21 1.4288(16)
N10 C11 1.3499(17)
C11 C12 1.4825(18)
C12 O13 1.2196(17)
C12 C14 1.4939(19)
C14 C15 1.3977(19)
C14 C20 1.396(2)
C15 H15 0.9500
C15 C16 1.3891(19)
C16 H16 0.9500
C16 C17 1.387(2)
C17 Br18 1.9031(14)
C17 C19 1.386(2)
C19 H19 0.9500
C19 C20 1.389(2)
C20 H20 0.9500
C21 C22 1.3869(18)
C21 C26 1.3891(19)
C22 H22 0.9500
C22 C23 1.3876(19)
C23 H23 0.9500
C23 C24 1.4003(19)
C24 C25 1.4002(18)
C24 N27 1.4117(17)
C25 H25 0.9500
C25 C26 1.3838(19)
C26 H26 0.9500
N27 C28 1.4177(17)
N27 C34 1.4240(17)
C28 C29 1.3964(19)
C28 C33 1.3969(19)
C29 H29 0.9500
C29 C30 1.3887(19)
C30 H30 0.9500
C30 C31 1.391(2)
C31 H31 0.9500
C31 C32 1.389(2)
C32 H32 0.9500
C32 C33 1.3896(19)
C33 H33 0.9500
C34 C35 1.3948(18)
C34 C39 1.3928(19)
C35 H35 0.9500
C35 C36 1.3903(19)
C36 H36 0.9500
C36 C37 1.388(2)
C37 H37 0.9500
C37 C38 1.389(2)
C38 H38 0.9500
C38 C39 1.3893(19)
C39 H39 0.9500

loop_
_geom_torsion_atom_site_label_1
_geom_torsion_atom_site_label_2
_geom_torsion_atom_site_label_3
_geom_torsion_atom_site_label_4
_geom_torsion
C1 C2 C3 C4 0.4(2)
C1 C6 C7 N8 -152.20(13)
C1 C6 C7 C11 26.2(2)
C2 C1 C6 C5 -1.3(2)
C2 C1 C6 C7 174.70(13)
C2 C3 C4 C5 -0.8(2)
C3 C4 C5 C6 0.1(2)
C4 C5 C6 C1 0.9(2)
C4 C5 C6 C7 -175.22(13)
C5 C6 C7 N8 23.80(19)
C5 C6 C7 C11 -157.84(15)
C6 C1 C2 C3 0.7(2)
C6 C7 N8 N9 179.04(11)
C6 C7 C11 N10 -178.31(14)
C6 C7 C11 C12 9.2(3)
C7 N8 N9 N10 -0.73(15)
C7 N8 N9 C21 178.92(12)
C7 C11 C12 O13 14.4(2)
C7 C11 C12 C14 -167.74(14)
N8 C7 C11 N10 0.18(16)
N8 C7 C11 C12 -172.35(14)
N8 N9 N10 C11 0.83(15)
N8 N9 C21 C22 26.29(19)
N8 N9 C21 C26 -153.22(12)
N9 N10 C11 C7 -0.58(14)
N9 N10 C11 C12 173.13(12)
N9 C21 C22 C23 179.19(12)
N9 C21 C26 C25 -179.30(12)
N10 N9 C21 C22 -154.08(12)
N10 N9 C21 C26 26.41(19)
N10 C11 C12 O13 -157.56(14)
N10 C11 C12 C14 20.35(19)
C11 C7 N8 N9 0.29(14)
C11 C12 C14 C15 47.86(18)
C11 C12 C14 C20 -135.22(14)
C12 C14 C15 C16 174.34(13)
C12 C14 C20 C19 -176.68(13)
O13 C12 C14 C15 -134.23(15)
O13 C12 C14 C20 42.7(2)
C14 C15 C16 C17 2.1(2)
C15 C14 C20 C19 0.3(2)
C15 C16 C17 Br18 179.90(10)
C15 C16 C17 C19 0.5(2)
C16 C17 C19 C20 -2.7(2)
C17 C19 C20 C14 2.2(2)
Br18 C17 C19 C20 177.93(11)
C20 C14 C15 C16 -2.5(2)
C21 N9 N10 C11 -178.81(12)
C21 C22 C23 C24 0.5(2)
C22 C21 C26 C25 1.2(2)
C22 C23 C24 C25 0.4(2)
C22 C23 C24 N27 -179.45(12)
C23 C24 C25 C26 -0.5(2)
C23 C24 N27 C28 -33.60(19)
C23 C24 N27 C34 144.89(13)
C24 C25 C26 C21 -0.3(2)
C24 N27 C28 C29 137.97(13)
C24 N27 C28 C33 -42.12(19)
C24 N27 C34 C35 133.31(14)
C24 N27 C34 C39 -46.86(18)
C25 C24 N27 C28 146.56(13)
C25 C24 N27 C34 -34.95(19)
C26 C21 C22 C23 -1.3(2)
N27 C24 C25 C26 179.33(12)
N27 C28 C29 C30 -178.20(12)
N27 C28 C33 C32 177.61(12)
N27 C34 C35 C36 -179.19(12)
N27 C34 C39 C38 178.85(13)
C28 N27 C34 C35 -48.18(18)
C28 N27 C34 C39 131.65(14)
C28 C29 C30 C31 0.4(2)
C29 C28 C33 C32 -2.5(2)
C29 C30 C31 C32 -2.1(2)
C30 C31 C32 C33 1.5(2)
C31 C32 C33 C28 0.8(2)
C33 C28 C29 C30 1.9(2)
C34 N27 C28 C29 -40.53(18)
C34 N27 C28 C33 139.39(13)
C34 C35 C36 C37 0.0(2)
C35 C34 C39 C38 -1.3(2)
C35 C36 C37 C38 -0.6(2)
C36 C37 C38 C39 0.3(2)
C37 C38 C39 C34 0.7(2)
C39 C34 C35 C36 1.0(2)
